data_1553356
loop_
_publ_author_name
'Li, Yan-Ping'
'Hu, Kun'
'Yang, Xing-Wei'
'Xu, Gang'

_publ_section_title
;
 Antibacterial Dimeric Acylphloroglucinols from Hypericum japonicum.
;
_journal_issue 4
_journal_name_full 'Journal of natural products'
_journal_page_first 1098
_journal_page_last 1102
_journal_paper_doi 10.1021/acs.jnatprod.8b00017
_journal_volume 81
_journal_year 2018
_chemical_formula_sum 'C34 H48 O10'
_chemical_formula_weight 616.72
_space_group_crystal_system triclinic
_space_group_IT_number 2
_space_group_name_Hall '-P 1'
_space_group_name_H-M_alt 'P -1'
_atom_sites_solution_hydrogens geom
_audit_creation_method SHELXL-2014/7
_cell_angle_alpha 89.4420(10)
_cell_angle_beta 76.0430(10)
_cell_angle_gamma 85.2500(10)
_cell_formula_units_Z 2
_cell_length_a 9.8858(2)
_cell_length_b 12.0145(2)
_cell_length_c 14.3049(2)
_cell_measurement_temperature 100(2)
_cell_volume 1643.12(5)
_computing_structure_refinement 'SHELXL-2014/7 (Sheldrick, 2014)'
_diffrn_ambient_temperature 100(2)
_diffrn_measured_fraction_theta_full 0.948
_diffrn_measured_fraction_theta_max 0.927
_diffrn_radiation_type CuK\a
_diffrn_radiation_wavelength 1.54178
_diffrn_reflns_av_R_equivalents 0.0309
_diffrn_reflns_av_unetI/netI 0.0221
_diffrn_reflns_Laue_measured_fraction_full 0.948
_diffrn_reflns_Laue_measured_fraction_max 0.927
_diffrn_reflns_limit_h_max 11
_diffrn_reflns_limit_h_min -11
_diffrn_reflns_limit_k_max 14
_diffrn_reflns_limit_k_min -14
_diffrn_reflns_limit_l_max 17
_diffrn_reflns_limit_l_min -17
_diffrn_reflns_number 20606
_diffrn_reflns_point_group_measured_fraction_full 0.948
_diffrn_reflns_point_group_measured_fraction_max 0.927
_diffrn_reflns_theta_full 67.679
_diffrn_reflns_theta_max 70.218
_diffrn_reflns_theta_min 3.183
_exptl_absorpt_coefficient_mu 0.746
_exptl_crystal_density_diffrn 1.247
_exptl_crystal_F_000 664
_exptl_crystal_size_max 1.160
_exptl_crystal_size_mid 0.300
_exptl_crystal_size_min 0.150
_refine_diff_density_max 0.761
_refine_diff_density_min -0.647
_refine_diff_density_rms 0.086
_refine_ls_extinction_method none
_refine_ls_goodness_of_fit_ref 1.046
_refine_ls_hydrogen_treatment constr
_refine_ls_matrix_type full
_refine_ls_number_parameters 413
_refine_ls_number_reflns 5796
_refine_ls_number_restraints 0
_refine_ls_restrained_S_all 1.046
_refine_ls_R_factor_all 0.0580
_refine_ls_R_factor_gt 0.0572
_refine_ls_shift/su_max 0.000
_refine_ls_shift/su_mean 0.000
_refine_ls_structure_factor_coef Fsqd
_refine_ls_weighting_details 'w=1/[\s^2^(Fo^2^)+(0.1087P)^2^+1.1582P] where P=(Fo^2^+2Fc^2^)/3'
_refine_ls_weighting_scheme calc
_refine_ls_wR_factor_gt 0.1708
_refine_ls_wR_factor_ref 0.1719
_reflns_Friedel_coverage 0.000
_reflns_number_gt 5647
_reflns_number_total 5796
_reflns_threshold_expression 'I > 2\s(I)'
_cod_data_source_file np8b00017_si_002.cif
_cod_data_source_block cu_rxj27_0m
_cod_database_code 1553356
_shelx_shelxl_version_number 2014/7
_shelx_space_group_comment
;
The symmetry employed for this shelxl refinement is uniquely defined
by the following loop, which should always be used as a source of
symmetry information in preference to the above space-group names.
They are only intended as comments.
;
_shelx_estimated_absorpt_t_min 0.478
_shelx_estimated_absorpt_t_max 0.896

loop_
_space_group_symop_operation_xyz
'x, y, z'
'-x, -y, -z'

loop_
_atom_site_label
_atom_site_type_symbol
_atom_site_fract_x
_atom_site_fract_y
_atom_site_fract_z
_atom_site_U_iso_or_equiv
_atom_site_adp_type
_atom_site_occupancy
_atom_site_site_symmetry_order
_atom_site_calc_flag
_atom_site_refinement_flags_posn
_atom_site_refinement_flags_adp
C34 C 0.91157(18) 0.34347(14) 0.64232(12) 0.0166(3) Uani 1 1 d . .
H34A H 1.0080 0.3116 0.6131 0.020 Uiso 1 1 calc R U
H34B H 0.9172 0.3964 0.6936 0.020 Uiso 1 1 calc R U
O2 O 0.75222(13) 0.60364(10) 0.34661(8) 0.0182(3) Uani 1 1 d . .
O3 O 0.50225(16) 0.11449(12) 0.96995(10) 0.0314(3) Uani 1 1 d . .
O4 O 0.99066(13) 0.28182(10) 0.44926(9) 0.0215(3) Uani 1 1 d . .
H4 H 1.0094 0.2685 0.3898 0.032 Uiso 1 1 calc R U
O5 O 1.00326(16) 0.30939(11) 0.28016(9) 0.0293(3) Uani 1 1 d . .
O6 O 0.71930(13) 0.54443(10) 0.67834(8) 0.0210(3) Uani 1 1 d . .
H6 H 0.7217 0.4909 0.7162 0.031 Uiso 1 1 calc R U
O7 O 0.57361(14) 0.85807(10) 0.47476(9) 0.0239(3) Uani 1 1 d . .
H7 H 0.6086 0.9125 0.4434 0.036 Uiso 1 1 calc R U
O8 O 0.94814(15) 0.11426(11) 0.57177(9) 0.0268(3) Uani 1 1 d . .
H8 H 0.9617 0.1702 0.5361 0.040 Uiso 1 1 calc R U
O9 O 0.61935(16) -0.00897(11) 0.83718(10) 0.0311(3) Uani 1 1 d . .
H9 H 0.5643 0.0121 0.8896 0.047 Uiso 1 1 calc R U
O10 O 0.68962(14) 0.37442(10) 0.80390(9) 0.0221(3) Uani 1 1 d . .
C1 C 0.4120(2) 0.37392(18) 0.96428(17) 0.0357(5) Uani 1 1 d . .
H1A H 0.4352 0.3927 0.8958 0.054 Uiso 1 1 calc R U
H1B H 0.3918 0.4428 1.0031 0.054 Uiso 1 1 calc R U
H1C H 0.3297 0.3307 0.9785 0.054 Uiso 1 1 calc R U
C2 C 0.5356(2) 0.30463(17) 0.98834(13) 0.0280(4) Uani 1 1 d . .
H2 H 0.6205 0.3472 0.9691 0.034 Uiso 1 1 calc R U
C3 C 0.5610(2) 0.19726(16) 0.93066(13) 0.0240(4) Uani 1 1 d . .
C4 C 0.65296(18) 0.18367(14) 0.83404(12) 0.0194(4) Uani 1 1 d . .
C5 C 0.72099(18) 0.27485(14) 0.77775(12) 0.0172(4) Uani 1 1 d . .
C6 C 0.82778(18) 0.24950(14) 0.68934(12) 0.0166(4) Uani 1 1 d . .
C7 C 0.85895(17) 0.40955(14) 0.56560(12) 0.0164(4) Uani 1 1 d . .
C8 C 0.90634(17) 0.37716(14) 0.46920(12) 0.0170(4) Uani 1 1 d . .
C9 C 0.87161(18) 0.44148(14) 0.39264(12) 0.0180(4) Uani 1 1 d . .
C10 C 0.78488(17) 0.54234(14) 0.41975(12) 0.0161(3) Uani 1 1 d . .
C11 C 0.64328(18) 0.69566(14) 0.36945(12) 0.0186(4) Uani 1 1 d . .
C12 C 0.66117(19) 0.76176(15) 0.27631(13) 0.0219(4) Uani 1 1 d . .
H12A H 0.5830 0.8208 0.2848 0.026 Uiso 1 1 calc R U
H12B H 0.6523 0.7109 0.2245 0.026 Uiso 1 1 calc R U
C13 C 0.7986(2) 0.81700(16) 0.24223(13) 0.0242(4) Uani 1 1 d . .
H13A H 0.8026 0.8777 0.2876 0.029 Uiso 1 1 calc R U
H13B H 0.8788 0.7613 0.2406 0.029 Uiso 1 1 calc R U
C14 C 0.8074(2) 0.86380(17) 0.14312(15) 0.0301(5) Uani 1 1 d . .
H14 H 0.7306 0.9135 0.1363 0.036 Uiso 1 1 calc R U
C15 C 0.9091(2) 0.84423(17) 0.06394(14) 0.0287(4) Uani 1 1 d . .
C16 C 0.8959(3) 0.8926(2) -0.03158(16) 0.0407(6) Uani 1 1 d . .
H16A H 0.8077 0.9395 -0.0225 0.061 Uiso 1 1 calc R U
H16B H 0.8970 0.8317 -0.0770 0.061 Uiso 1 1 calc R U
H16C H 0.9743 0.9378 -0.0572 0.061 Uiso 1 1 calc R U
C17 C 0.5080(3) 0.2807(2) 1.09657(16) 0.0452(6) Uani 1 1 d . .
H17A H 0.4222 0.2422 1.1169 0.068 Uiso 1 1 calc R U
H17B H 0.4972 0.3512 1.1325 0.068 Uiso 1 1 calc R U
H17C H 0.5869 0.2333 1.1095 0.068 Uiso 1 1 calc R U
C18 C 0.93519(19) 0.40243(15) 0.29386(13) 0.0209(4) Uani 1 1 d . .
C19 C 0.9247(2) 0.46710(15) 0.20397(12) 0.0229(4) Uani 1 1 d . .
H19 H 0.9102 0.5487 0.2200 0.028 Uiso 1 1 calc R U
C20 C 1.0595(2) 0.44500(17) 0.12512(13) 0.0274(4) Uani 1 1 d . .
H20A H 1.1391 0.4656 0.1490 0.041 Uiso 1 1 calc R U
H20B H 1.0530 0.4897 0.0685 0.041 Uiso 1 1 calc R U
H20C H 1.0727 0.3656 0.1074 0.041 Uiso 1 1 calc R U
C21 C 0.7968(2) 0.43165(19) 0.17240(15) 0.0341(5) Uani 1 1 d . .
H21A H 0.8082 0.3511 0.1593 0.051 Uiso 1 1 calc R U
H21B H 0.7880 0.4718 0.1139 0.051 Uiso 1 1 calc R U
H21C H 0.7124 0.4495 0.2238 0.051 Uiso 1 1 calc R U
C22 C 0.50108(19) 0.64727(16) 0.39364(14) 0.0246(4) Uani 1 1 d . .
H22A H 0.4865 0.6110 0.3362 0.037 Uiso 1 1 calc R U
H22B H 0.4272 0.7075 0.4153 0.037 Uiso 1 1 calc R U
H22C H 0.4983 0.5922 0.4449 0.037 Uiso 1 1 calc R U
C23 C 1.0434(3) 0.7748(2) 0.06009(15) 0.0380(5) Uani 1 1 d . .
H23A H 1.0433 0.7456 0.1243 0.057 Uiso 1 1 calc R U
H23B H 1.1222 0.8210 0.0387 0.057 Uiso 1 1 calc R U
H23C H 1.0526 0.7125 0.0147 0.057 Uiso 1 1 calc R U
C24 C 0.66962(18) 0.76191(14) 0.45350(12) 0.0183(4) Uani 1 1 d . .
H24 H 0.7668 0.7862 0.4349 0.022 Uiso 1 1 calc R U
C25 C 0.65576(19) 0.68900(14) 0.54202(12) 0.0197(4) Uani 1 1 d . .
H25A H 0.6918 0.7263 0.5914 0.024 Uiso 1 1 calc R U
H25B H 0.5560 0.6778 0.5697 0.024 Uiso 1 1 calc R U
C26 C 0.73766(17) 0.57710(14) 0.51470(12) 0.0170(4) Uani 1 1 d . .
C27 C 0.77253(18) 0.50820(14) 0.58701(12) 0.0165(3) Uani 1 1 d . .
C28 C 0.85416(19) 0.14366(15) 0.65362(12) 0.0192(4) Uani 1 1 d . .
C29 C 0.7840(2) 0.04518(14) 0.70136(13) 0.0222(4) Uani 1 1 d . .
C30 C 0.7076(2) -0.00794(18) 0.63253(15) 0.0326(5) Uani 1 1 d . .
H30A H 0.6374 0.0473 0.6175 0.049 Uiso 1 1 calc R U
H30B H 0.6615 -0.0725 0.6636 0.049 Uiso 1 1 calc R U
H30C H 0.7755 -0.0323 0.5729 0.049 Uiso 1 1 calc R U
C31 C 0.6801(2) 0.07590(15) 0.79472(13) 0.0221(4) Uani 1 1 d . .
C32 C 0.8977(2) -0.04040(17) 0.72319(15) 0.0324(5) Uani 1 1 d . .
H32A H 0.9668 -0.0614 0.6632 0.049 Uiso 1 1 calc R U
H32B H 0.8543 -0.1070 0.7521 0.049 Uiso 1 1 calc R U
H32C H 0.9440 -0.0071 0.7681 0.049 Uiso 1 1 calc R U
C33 C 0.2990(5) 0.8795(3) 0.6822(4) 0.139(3) Uani 1 1 d . .
H33A H 0.3688 0.8420 0.7127 0.209 Uiso 1 1 calc R U
H33B H 0.2548 0.8236 0.6529 0.209 Uiso 1 1 calc R U
H33C H 0.2275 0.9227 0.7309 0.209 Uiso 1 1 calc R U
O1 O 0.3588(2) 0.94548(14) 0.61695(14) 0.0568(6) Uani 1 1 d . .
H1 H 0.4255 0.9097 0.5784 0.085 Uiso 1 1 calc R U

loop_
_atom_site_aniso_label
_atom_site_aniso_U_11
_atom_site_aniso_U_22
_atom_site_aniso_U_33
_atom_site_aniso_U_23
_atom_site_aniso_U_13
_atom_site_aniso_U_12
C34 0.0141(8) 0.0190(8) 0.0172(8) 0.0035(6) -0.0045(6) -0.0017(6)
O2 0.0202(7) 0.0183(6) 0.0167(6) 0.0041(5) -0.0064(5) 0.0004(5)
O3 0.0377(8) 0.0262(7) 0.0261(7) 0.0076(6) 0.0022(6) -0.0094(6)
O4 0.0240(7) 0.0198(6) 0.0179(6) 0.0032(5) -0.0014(5) 0.0035(5)
O5 0.0399(9) 0.0233(7) 0.0204(6) 0.0018(5) -0.0021(6) 0.0069(6)
O6 0.0265(7) 0.0191(6) 0.0161(6) 0.0022(5) -0.0036(5) -0.0001(5)
O7 0.0238(7) 0.0187(6) 0.0270(7) 0.0039(5) -0.0037(5) 0.0035(5)
O8 0.0350(8) 0.0198(6) 0.0209(6) 0.0044(5) 0.0009(5) 0.0018(5)
O9 0.0435(9) 0.0221(7) 0.0247(7) 0.0066(5) 0.0001(6) -0.0105(6)
O10 0.0257(7) 0.0197(6) 0.0193(6) 0.0031(5) -0.0027(5) -0.0015(5)
C1 0.0297(12) 0.0329(11) 0.0410(12) -0.0055(9) -0.0010(9) -0.0036(9)
C2 0.0303(11) 0.0284(10) 0.0231(10) 0.0013(7) -0.0003(7) -0.0082(8)
C3 0.0241(10) 0.0250(9) 0.0228(9) 0.0067(7) -0.0047(7) -0.0050(7)
C4 0.0195(9) 0.0207(9) 0.0187(8) 0.0045(7) -0.0058(7) -0.0025(7)
C5 0.0175(9) 0.0194(8) 0.0165(8) 0.0044(6) -0.0078(6) -0.0022(7)
C6 0.0152(9) 0.0189(8) 0.0179(8) 0.0059(6) -0.0080(6) -0.0024(7)
C7 0.0134(8) 0.0194(8) 0.0173(8) 0.0054(6) -0.0045(6) -0.0051(6)
C8 0.0134(9) 0.0166(8) 0.0209(8) 0.0045(6) -0.0031(6) -0.0034(6)
C9 0.0176(9) 0.0203(8) 0.0170(8) 0.0045(7) -0.0048(6) -0.0055(7)
C10 0.0149(9) 0.0170(8) 0.0178(8) 0.0050(6) -0.0057(6) -0.0050(6)
C11 0.0143(9) 0.0190(8) 0.0231(9) 0.0047(7) -0.0060(6) -0.0009(7)
C12 0.0199(10) 0.0232(9) 0.0247(9) 0.0072(7) -0.0096(7) -0.0016(7)
C13 0.0232(10) 0.0261(9) 0.0246(9) 0.0087(7) -0.0077(7) -0.0047(7)
C14 0.0303(11) 0.0315(10) 0.0319(11) 0.0154(8) -0.0129(8) -0.0072(8)
C15 0.0395(12) 0.0281(10) 0.0236(9) 0.0080(8) -0.0138(8) -0.0148(8)
C16 0.0598(15) 0.0421(12) 0.0274(11) 0.0154(9) -0.0194(10) -0.0204(11)
C17 0.0628(17) 0.0470(14) 0.0240(11) 0.0013(9) -0.0022(10) -0.0196(12)
C18 0.0216(9) 0.0204(8) 0.0205(9) 0.0024(7) -0.0043(7) -0.0033(7)
C19 0.0291(11) 0.0236(9) 0.0162(8) 0.0017(7) -0.0060(7) -0.0018(7)
C20 0.0351(11) 0.0289(10) 0.0169(9) 0.0019(7) -0.0036(7) -0.0035(8)
C21 0.0328(12) 0.0428(12) 0.0291(10) -0.0046(9) -0.0128(8) -0.0006(9)
C22 0.0186(10) 0.0269(9) 0.0303(10) 0.0067(7) -0.0085(7) -0.0063(7)
C23 0.0430(13) 0.0470(13) 0.0220(10) -0.0002(9) -0.0044(9) -0.0022(10)
C24 0.0161(9) 0.0164(8) 0.0220(9) 0.0026(6) -0.0043(6) 0.0004(6)
C25 0.0194(9) 0.0197(8) 0.0194(8) 0.0020(7) -0.0040(6) 0.0005(7)
C26 0.0139(9) 0.0180(8) 0.0195(8) 0.0032(6) -0.0043(6) -0.0030(6)
C27 0.0148(8) 0.0188(8) 0.0167(8) 0.0029(6) -0.0041(6) -0.0058(6)
C28 0.0199(9) 0.0212(9) 0.0175(8) 0.0055(7) -0.0067(6) -0.0004(7)
C29 0.0308(10) 0.0167(8) 0.0203(9) 0.0052(7) -0.0082(7) -0.0034(7)
C30 0.0426(12) 0.0307(10) 0.0268(10) -0.0006(8) -0.0096(8) -0.0120(9)
C31 0.0256(10) 0.0206(9) 0.0220(9) 0.0076(7) -0.0087(7) -0.0057(7)
C32 0.0405(12) 0.0247(10) 0.0280(10) 0.0097(8) -0.0043(8) 0.0078(8)
C33 0.107(4) 0.0446(19) 0.191(5) 0.029(3) 0.100(4) 0.020(2)
O1 0.0670(13) 0.0292(8) 0.0518(11) 0.0115(8) 0.0243(9) 0.0098(8)

loop_
_atom_type_symbol
_atom_type_description
_atom_type_scat_dispersion_real
_atom_type_scat_dispersion_imag
_atom_type_scat_source
C C 0.0181 0.0091 'International Tables Vol C Tables 4.2.6.8 and 6.1.1.4'
H H 0.0000 0.0000 'International Tables Vol C Tables 4.2.6.8 and 6.1.1.4'
O O 0.0492 0.0322 'International Tables Vol C Tables 4.2.6.8 and 6.1.1.4'

loop_
_geom_angle_atom_site_label_1
_geom_angle_atom_site_label_2
_geom_angle_atom_site_label_3
_geom_angle
C6 C34 C7 117.50(14)
C6 C34 H34A 107.9
C7 C34 H34A 107.9
C6 C34 H34B 107.9
C7 C34 H34B 107.9
H34A C34 H34B 107.2
C10 O2 C11 119.00(13)
C8 O4 H4 109.5
C27 O6 H6 109.5
C24 O7 H7 109.5
C28 O8 H8 109.5
C31 O9 H9 109.5
C2 C1 H1A 109.5
C2 C1 H1B 109.5
H1A C1 H1B 109.5
C2 C1 H1C 109.5
H1A C1 H1C 109.5
H1B C1 H1C 109.5
C3 C2 C1 108.46(17)
C3 C2 C17 110.76(17)
C1 C2 C17 111.23(19)
C3 C2 H2 108.8
C1 C2 H2 108.8
C17 C2 H2 108.8
O3 C3 C4 118.72(17)
O3 C3 C2 117.25(16)
C4 C3 C2 124.00(16)
C31 C4 C3 117.33(16)
C31 C4 C5 118.40(16)
C3 C4 C5 124.24(16)
O10 C5 C6 118.92(15)
O10 C5 C4 121.48(16)
C6 C5 C4 119.59(15)
C28 C6 C5 120.40(15)
C28 C6 C34 121.81(16)
C5 C6 C34 117.72(15)
C8 C7 C27 117.90(15)
C8 C7 C34 119.86(15)
C27 C7 C34 122.03(15)
O4 C8 C7 117.40(15)
O4 C8 C9 119.89(15)
C7 C8 C9 122.70(16)
C10 C9 C8 116.31(15)
C10 C9 C18 125.97(15)
C8 C9 C18 117.58(16)
O2 C10 C26 121.60(16)
O2 C10 C9 116.19(15)
C26 C10 C9 122.21(15)
O2 C11 C12 104.19(13)
O2 C11 C22 108.54(14)
C12 C11 C22 109.98(14)
O2 C11 C24 107.40(13)
C12 C11 C24 113.39(14)
C22 C11 C24 112.83(15)
C11 C12 C13 116.58(14)
C11 C12 H12A 108.1
C13 C12 H12A 108.1
C11 C12 H12B 108.1
C13 C12 H12B 108.1
H12A C12 H12B 107.3
C14 C13 C12 109.31(15)
C14 C13 H13A 109.8
C12 C13 H13A 109.8
C14 C13 H13B 109.8
C12 C13 H13B 109.8
H13A C13 H13B 108.3
C15 C14 C13 128.12(19)
C15 C14 H14 115.9
C13 C14 H14 115.9
C14 C15 C23 124.65(17)
C14 C15 C16 120.9(2)
C23 C15 C16 114.42(19)
C15 C16 H16A 109.5
C15 C16 H16B 109.5
H16A C16 H16B 109.5
C15 C16 H16C 109.5
H16A C16 H16C 109.5
H16B C16 H16C 109.5
C2 C17 H17A 109.5
C2 C17 H17B 109.5
H17A C17 H17B 109.5
C2 C17 H17C 109.5
H17A C17 H17C 109.5
H17B C17 H17C 109.5
O5 C18 C9 119.39(16)
O5 C18 C19 115.84(16)
C9 C18 C19 124.77(16)
C18 C19 C20 110.25(15)
C18 C19 C21 107.75(16)
C20 C19 C21 111.95(16)
C18 C19 H19 108.9
C20 C19 H19 108.9
C21 C19 H19 108.9
C19 C20 H20A 109.5
C19 C20 H20B 109.5
H20A C20 H20B 109.5
C19 C20 H20C 109.5
H20A C20 H20C 109.5
H20B C20 H20C 109.5
C19 C21 H21A 109.5
C19 C21 H21B 109.5
H21A C21 H21B 109.5
C19 C21 H21C 109.5
H21A C21 H21C 109.5
H21B C21 H21C 109.5
C11 C22 H22A 109.5
C11 C22 H22B 109.5
H22A C22 H22B 109.5
C11 C22 H22C 109.5
H22A C22 H22C 109.5
H22B C22 H22C 109.5
C15 C23 H23A 109.5
C15 C23 H23B 109.5
H23A C23 H23B 109.5
C15 C23 H23C 109.5
H23A C23 H23C 109.5
H23B C23 H23C 109.5
O7 C24 C25 109.79(14)
O7 C24 C11 110.45(14)
C25 C24 C11 110.13(14)
O7 C24 H24 108.8
C25 C24 H24 108.8
C11 C24 H24 108.8
C26 C25 C24 109.71(14)
C26 C25 H25A 109.7
C24 C25 H25A 109.7
C26 C25 H25B 109.7
C24 C25 H25B 109.7
H25A C25 H25B 108.2
C10 C26 C27 118.62(16)
C10 C26 C25 121.72(15)
C27 C26 C25 119.59(15)
O6 C27 C7 121.88(15)
O6 C27 C26 115.93(15)
C7 C27 C26 122.18(16)
O8 C28 C6 123.93(16)
O8 C28 C29 111.60(15)
C6 C28 C29 124.46(16)
C28 C29 C31 112.53(15)
C28 C29 C32 108.21(16)
C31 C29 C32 108.13(14)
C28 C29 C30 109.26(14)
C31 C29 C30 108.88(16)
C32 C29 C30 109.81(17)
C29 C30 H30A 109.5
C29 C30 H30B 109.5
H30A C30 H30B 109.5
C29 C30 H30C 109.5
H30A C30 H30C 109.5
H30B C30 H30C 109.5
O9 C31 C4 122.70(17)
O9 C31 C29 113.10(16)
C4 C31 C29 124.18(16)
C29 C32 H32A 109.5
C29 C32 H32B 109.5
H32A C32 H32B 109.5
C29 C32 H32C 109.5
H32A C32 H32C 109.5
H32B C32 H32C 109.5
O1 C33 H33A 109.5
O1 C33 H33B 109.5
H33A C33 H33B 109.5
O1 C33 H33C 109.5
H33A C33 H33C 109.5
H33B C33 H33C 109.5
C33 O1 H1 109.5

loop_
_geom_bond_atom_site_label_1
_geom_bond_atom_site_label_2
_geom_bond_distance
C34 C6 1.511(2)
C34 C7 1.515(2)
C34 H34A 0.9900
C34 H34B 0.9900
O2 C10 1.360(2)
O2 C11 1.459(2)
O3 C3 1.253(2)
O4 C8 1.350(2)
O4 H4 0.8400
O5 C18 1.248(2)
O6 C27 1.347(2)
O6 H6 0.8400
O7 C24 1.419(2)
O7 H7 0.8400
O8 C28 1.337(2)
O8 H8 0.8400
O9 C31 1.297(2)
O9 H9 0.8400
O10 C5 1.248(2)
C1 C2 1.527(3)
C1 H1A 0.9800
C1 H1B 0.9800
C1 H1C 0.9800
C2 C3 1.508(3)
C2 C17 1.535(3)
C2 H2 1.0000
C3 C4 1.462(3)
C4 C31 1.396(3)
C4 C5 1.464(2)
C5 C6 1.455(2)
C6 C28 1.356(3)
C7 C8 1.393(2)
C7 C27 1.393(2)
C8 C9 1.427(2)
C9 C10 1.425(2)
C9 C18 1.465(2)
C10 C26 1.382(2)
C11 C12 1.525(2)
C11 C22 1.527(2)
C11 C24 1.533(2)
C12 C13 1.533(2)
C12 H12A 0.9900
C12 H12B 0.9900
C13 C14 1.506(2)
C13 H13A 0.9900
C13 H13B 0.9900
C14 C15 1.329(3)
C14 H14 0.9500
C15 C23 1.498(3)
C15 C16 1.510(3)
C16 H16A 0.9800
C16 H16B 0.9800
C16 H16C 0.9800
C17 H17A 0.9800
C17 H17B 0.9800
C17 H17C 0.9800
C18 C19 1.517(2)
C19 C20 1.530(3)
C19 C21 1.534(3)
C19 H19 1.0000
C20 H20A 0.9800
C20 H20B 0.9800
C20 H20C 0.9800
C21 H21A 0.9800
C21 H21B 0.9800
C21 H21C 0.9800
C22 H22A 0.9800
C22 H22B 0.9800
C22 H22C 0.9800
C23 H23A 0.9800
C23 H23B 0.9800
C23 H23C 0.9800
C24 C25 1.518(2)
C24 H24 1.0000
C25 C26 1.514(2)
C25 H25A 0.9900
C25 H25B 0.9900
C26 C27 1.408(2)
C28 C29 1.496(2)
C29 C31 1.504(3)
C29 C32 1.546(3)
C29 C30 1.549(3)
C30 H30A 0.9800
C30 H30B 0.9800
C30 H30C 0.9800
C32 H32A 0.9800
C32 H32B 0.9800
C32 H32C 0.9800
C33 O1 1.283(4)
C33 H33A 0.9800
C33 H33B 0.9800
C33 H33C 0.9800
O1 H1 0.8400

loop_
_geom_hbond_atom_site_label_D
_geom_hbond_atom_site_label_H
_geom_hbond_atom_site_label_A
_geom_hbond_distance_DH
_geom_hbond_distance_HA
_geom_hbond_distance_DA
_geom_hbond_angle_DHA
_geom_hbond_site_symmetry_A
O1 H1 O7 0.84 1.88 2.709(2) 167.1 .
C19 H19 O2 1.00 2.15 2.772(2) 118.3 .
C2 H2 O10 1.00 2.32 2.866(2) 112.9 .
O9 H9 O3 0.84 2.50 3.0411(19) 123.1 2_657
O9 H9 O3 0.84 1.67 2.4202(19) 148.1 .
O8 H8 O4 0.84 1.81 2.6489(17) 174.3 .
O7 H7 O1 0.84 1.92 2.742(2) 165.4 2_676
O6 H6 O10 0.84 1.86 2.6940(16) 168.9 .
O4 H4 O5 0.84 1.65 2.4130(17) 149.3 .
O1 H1 O7 0.84 1.88 2.709(2) 167.1 .
C19 H19 O2 1.00 2.15 2.772(2) 118.3 .
C2 H2 O10 1.00 2.32 2.866(2) 112.9 .
O9 H9 O3 0.84 2.50 3.0411(19) 123.1 2_657
O9 H9 O3 0.84 1.67 2.4202(19) 148.1 .
O8 H8 O4 0.84 1.81 2.6489(17) 174.3 .
O7 H7 O1 0.84 1.92 2.742(2) 165.4 2_676
O6 H6 O10 0.84 1.86 2.6940(16) 168.9 .
O4 H4 O5 0.84 1.65 2.4130(17) 149.3 .
O1 H1 O7 0.84 1.88 2.709(2) 167.1 .
C19 H19 O2 1.00 2.15 2.772(2) 118.3 .
C2 H2 O10 1.00 2.32 2.866(2) 112.9 .
O9 H9 O3 0.84 2.50 3.0411(19) 123.1 2_657
O9 H9 O3 0.84 1.67 2.4202(19) 148.1 .
O8 H8 O4 0.84 1.81 2.6489(17) 174.3 .
O7 H7 O1 0.84 1.92 2.742(2) 165.4 2_676
O6 H6 O10 0.84 1.86 2.6940(16) 168.9 .
O4 H4 O5 0.84 1.65 2.4130(17) 149.3 .
O4 H4 O5 0.84 1.65 2.4130(17) 149.3 .
O6 H6 O10 0.84 1.86 2.6940(16) 168.9 .
O7 H7 O1 0.84 1.92 2.742(2) 165.4 2_676
O8 H8 O4 0.84 1.81 2.6489(17) 174.3 .
O9 H9 O3 0.84 1.67 2.4202(19) 148.1 .
O9 H9 O3 0.84 2.50 3.0411(19) 123.1 2_657
C2 H2 O10 1.00 2.32 2.866(2) 112.9 .
C19 H19 O2 1.00 2.15 2.772(2) 118.3 .
O1 H1 O7 0.84 1.88 2.709(2) 167.1 .
O4 H4 O5 0.84 1.65 2.4130(17) 149.3 .
O6 H6 O10 0.84 1.86 2.6940(16) 168.9 .
O7 H7 O1 0.84 1.92 2.742(2) 165.4 2_676
O8 H8 O4 0.84 1.81 2.6489(17) 174.3 .
O9 H9 O3 0.84 1.67 2.4202(19) 148.1 .
O9 H9 O3 0.84 2.50 3.0411(19) 123.1 2_657
C2 H2 O10 1.00 2.32 2.866(2) 112.9 .
C19 H19 O2 1.00 2.15 2.772(2) 118.3 .
O1 H1 O7 0.84 1.88 2.709(2) 167.1 .

loop_
_geom_torsion_atom_site_label_1
_geom_torsion_atom_site_label_2
_geom_torsion_atom_site_label_3
_geom_torsion_atom_site_label_4
_geom_torsion
C1 C2 C3 O3 -92.9(2)
C17 C2 C3 O3 29.4(3)
C1 C2 C3 C4 89.2(2)
C17 C2 C3 C4 -148.5(2)
O3 C3 C4 C31 -5.8(3)
C2 C3 C4 C31 172.00(18)
O3 C3 C4 C5 176.06(16)
C2 C3 C4 C5 -6.1(3)
C31 C4 C5 O10 172.07(17)
C3 C4 C5 O10 -9.8(3)
C31 C4 C5 C6 -8.0(2)
C3 C4 C5 C6 170.07(16)
O10 C5 C6 C28 -173.17(15)
C4 C5 C6 C28 6.9(2)
O10 C5 C6 C34 9.7(2)
C4 C5 C6 C34 -170.24(14)
C7 C34 C6 C28 90.3(2)
C7 C34 C6 C5 -92.61(18)
C6 C34 C7 C8 -91.59(19)
C6 C34 C7 C27 93.82(19)
C27 C7 C8 O4 179.62(14)
C34 C7 C8 O4 4.8(2)
C27 C7 C8 C9 1.0(2)
C34 C7 C8 C9 -173.85(15)
O4 C8 C9 C10 -178.51(14)
C7 C8 C9 C10 0.1(2)
O4 C8 C9 C18 -2.5(2)
C7 C8 C9 C18 176.12(15)
C11 O2 C10 C26 -12.4(2)
C11 O2 C10 C9 168.33(14)
C8 C9 C10 O2 179.84(14)
C18 C9 C10 O2 4.2(2)
C8 C9 C10 C26 0.6(2)
C18 C9 C10 C26 -175.01(16)
C10 O2 C11 C12 165.95(13)
C10 O2 C11 C22 -76.89(17)
C10 O2 C11 C24 45.39(18)
O2 C11 C12 C13 -64.37(19)
C22 C11 C12 C13 179.46(16)
C24 C11 C12 C13 52.1(2)
C11 C12 C13 C14 171.82(17)
C12 C13 C14 C15 -125.6(2)
C13 C14 C15 C23 -4.2(3)
C13 C14 C15 C16 175.75(19)
C10 C9 C18 O5 -176.30(16)
C8 C9 C18 O5 8.1(3)
C10 C9 C18 C19 3.4(3)
C8 C9 C18 C19 -172.12(16)
O5 C18 C19 C20 -34.3(2)
C9 C18 C19 C20 145.93(18)
O5 C18 C19 C21 88.1(2)
C9 C18 C19 C21 -91.6(2)
O2 C11 C24 O7 175.48(12)
C12 C11 C24 O7 60.93(19)
C22 C11 C24 O7 -64.94(18)
O2 C11 C24 C25 -63.08(17)
C12 C11 C24 C25 -177.64(14)
C22 C11 C24 C25 56.49(19)
O7 C24 C25 C26 169.46(13)
C11 C24 C25 C26 47.64(19)
O2 C10 C26 C27 178.44(14)
C9 C10 C26 C27 -2.4(2)
O2 C10 C26 C25 -4.4(2)
C9 C10 C26 C25 174.77(15)
C24 C25 C26 C10 -14.6(2)
C24 C25 C26 C27 162.48(15)
C8 C7 C27 O6 178.42(14)
C34 C7 C27 O6 -6.9(2)
C8 C7 C27 C26 -2.8(2)
C34 C7 C27 C26 171.87(15)
C10 C26 C27 O6 -177.64(14)
C25 C26 C27 O6 5.2(2)
C10 C26 C27 C7 3.5(2)
C25 C26 C27 C7 -173.67(15)
C5 C6 C28 O8 178.38(15)
C34 C6 C28 O8 -4.6(3)
C5 C6 C28 C29 -2.7(3)
C34 C6 C28 C29 174.29(15)
O8 C28 C29 C31 178.76(15)
C6 C28 C29 C31 -0.2(2)
O8 C28 C29 C32 59.35(19)
C6 C28 C29 C32 -119.65(19)
O8 C28 C29 C30 -60.2(2)
C6 C28 C29 C30 120.8(2)
C3 C4 C31 O9 5.3(3)
C5 C4 C31 O9 -176.53(16)
C3 C4 C31 C29 -173.01(16)
C5 C4 C31 C29 5.2(3)
C28 C29 C31 O9 -179.50(15)
C32 C29 C31 O9 -60.0(2)
C30 C29 C31 O9 59.2(2)
C28 C29 C31 C4 -1.1(3)
C32 C29 C31 C4 118.37(19)
C30 C29 C31 C4 -122.37(19)
